data_4121497
loop_
_publ_author_name
'Mszar, Nicholas W.'
'Haeffner, Fredrik'
'Hoveyda, Amir H.'

_publ_section_title
;
 NHC-Cu-Catalyzed Addition of Propargylboron Reagents to
 Phosphinoylimines. Enantioselective Synthesis of
 Trimethylsilyl-Substituted Homoallenylamides and Application to the
 Synthesis of S-(-)-Cyclooroidin.
;
_journal_issue 9
_journal_name_full 'Journal of the American Chemical Society'
_journal_page_first 3362
_journal_page_last 3365
_journal_paper_doi 10.1021/ja500373s
_journal_volume 136
_journal_year 2014
_chemical_absolute_configuration ad
_chemical_formula_moiety 'C22 H20 N O P'
_chemical_formula_sum 'C22 H20 N O P'
_chemical_formula_weight 345.36
_chemical_name_systematic
; 
 ? 
;
_space_group_IT_number 4
_symmetry_cell_setting monoclinic
_symmetry_space_group_name_Hall 'P 2yb'
_symmetry_space_group_name_H-M 'P 1 21 1'
_atom_sites_solution_hydrogens difmap
_atom_sites_solution_primary direct
_atom_sites_solution_secondary difmap
_audit_creation_method SHELXL-97
_cell_angle_alpha 90.00
_cell_angle_beta 94.462(5)
_cell_angle_gamma 90.00
_cell_formula_units_Z 4
_cell_length_a 5.3586(5)
_cell_length_b 15.5598(15)
_cell_length_c 21.571(2)
_cell_measurement_reflns_used 9651
_cell_measurement_temperature 100(2)
_cell_measurement_theta_max 35.88
_cell_measurement_theta_min 2.30
_cell_volume 1793.1(3)
_computing_cell_refinement 'SAINT (Bruker, 2010)'
_computing_data_collection 'APEX2 (Bruker, 2010)'
_computing_data_reduction 'SAINT (Bruker, 2010)'
_computing_molecular_graphics 'Bruker SHELXTL'
_computing_publication_material 'Bruker SHELXTL'
_computing_structure_refinement 'SHELXL-97 (Sheldrick, 2008)'
_computing_structure_solution 'SHELXS-97 (Sheldrick, 2008)'
_diffrn_ambient_temperature 100(2)
_diffrn_measured_fraction_theta_full 0.999
_diffrn_measured_fraction_theta_max 0.999
_diffrn_measurement_device_type 'Bruker Kappa DUO CCD diffractometer'
_diffrn_measurement_method '\f and \w scans'
_diffrn_radiation_monochromator graphite
_diffrn_radiation_source 'fine-focus sealed tube'
_diffrn_radiation_type MoK\a
_diffrn_radiation_wavelength 0.71073
_diffrn_reflns_av_R_equivalents 0.0213
_diffrn_reflns_av_sigmaI/netI 0.0153
_diffrn_reflns_limit_h_max 7
_diffrn_reflns_limit_h_min -7
_diffrn_reflns_limit_k_max 21
_diffrn_reflns_limit_k_min -21
_diffrn_reflns_limit_l_max 30
_diffrn_reflns_limit_l_min -30
_diffrn_reflns_number 55440
_diffrn_reflns_theta_full 30.00
_diffrn_reflns_theta_max 30.00
_diffrn_reflns_theta_min 1.62
_exptl_absorpt_coefficient_mu 0.162
_exptl_absorpt_correction_T_max 0.9903
_exptl_absorpt_correction_T_min 0.9714
_exptl_absorpt_correction_type multi-scan
_exptl_absorpt_process_details
;
Sheldrick, G.M. (2008). SADABS v2008/1. Bruker AXS Inc. Madison, WI USA.
;
_exptl_crystal_colour colorless
_exptl_crystal_density_diffrn 1.279
_exptl_crystal_density_meas ?
_exptl_crystal_density_method none
_exptl_crystal_description block
_exptl_crystal_F_000 728
_exptl_crystal_size_max 0.18
_exptl_crystal_size_mid 0.10
_exptl_crystal_size_min 0.06
_refine_diff_density_max 0.543
_refine_diff_density_min -0.192
_refine_diff_density_rms 0.041
_refine_ls_abs_structure_details 'Flack H D (1983), Acta Cryst. A39, 876-881'
_refine_ls_abs_structure_Flack -0.02(4)
_refine_ls_extinction_coef na
_refine_ls_extinction_method none
_refine_ls_goodness_of_fit_ref 1.066
_refine_ls_hydrogen_treatment mixed
_refine_ls_matrix_type full
_refine_ls_number_parameters 616
_refine_ls_number_reflns 10477
_refine_ls_number_restraints 39
_refine_ls_restrained_S_all 1.086
_refine_ls_R_factor_all 0.0305
_refine_ls_R_factor_gt 0.0297
_refine_ls_shift/su_max 0.001
_refine_ls_shift/su_mean 0.000
_refine_ls_structure_factor_coef Fsqd
_refine_ls_weighting_details 'calc w=1/[\s^2^(Fo^2^)+(0.0473P)^2^+0.3255P] where P=(Fo^2^+2Fc^2^)/3'
_refine_ls_weighting_scheme calc
_refine_ls_wR_factor_gt 0.0785
_refine_ls_wR_factor_ref 0.0791
_reflns_number_gt 10272
_reflns_number_total 10477
_reflns_threshold_expression >2sigma(I)
_cod_data_source_file ja500373s_si_001.cif
_cod_data_source_block C22H20NOP
_cod_depositor_comments
;
The following automatic conversions were performed:

'_symmetry_cell_setting' value 'Monoclinic' changed to 'monoclinic'
according to
/usr/data/users/saulius/crontab/automatic-downloads/current/ACS/lib/dictionaries/cif_core.dic
dictionary named 'cif_core.dic' version 2.4.2 from 2011-04-26.

Automatic conversion script
Id: cif_fix_values 2281 2013-09-26 08:29:07Z andrius 

The following automatic conversions were performed:

'_exptl_crystal_density_meas' value 'not measured' was changed to '?'
- the value is perceived as not measured.

Automatic conversion script
Id: cif_fix_values 3008 2015-01-20 13:52:24Z robertas 
;
_cod_original_sg_symbol_H-M 'P 2(1)'
_cod_database_code 4121497

loop_
_symmetry_equiv_pos_as_xyz
'x, y, z'
'-x, y+1/2, -z'

loop_
_atom_site_label
_atom_site_type_symbol
_atom_site_fract_x
_atom_site_fract_y
_atom_site_fract_z
_atom_site_U_iso_or_equiv
_atom_site_adp_type
_atom_site_occupancy
_atom_site_symmetry_multiplicity
_atom_site_calc_flag
_atom_site_refinement_flags
_atom_site_disorder_assembly
_atom_site_disorder_group
P1 P -0.03134(5) 0.327519(17) -0.008717(11) 0.01205(5) Uani 1 1 d . . .
O1 O -0.29086(14) 0.29988(5) 0.00156(4) 0.01662(15) Uani 1 1 d . . .
N1 N 0.17879(17) 0.25743(6) 0.02017(4) 0.01372(16) Uani 1 1 d D . .
H1N H 0.336(2) 0.2684(10) 0.0154(7) 0.016 Uiso 1 1 d D . .
C1 C 0.02939(19) 0.43324(7) 0.02445(5) 0.01376(17) Uani 1 1 d . . .
C2 C 0.2349(2) 0.48176(8) 0.00912(5) 0.0183(2) Uani 1 1 d . . .
H2 H 0.3446 0.4596 -0.0195 0.022 Uiso 1 1 calc R . .
C3 C 0.2801(2) 0.56255(8) 0.03562(6) 0.0207(2) Uani 1 1 d . . .
H3 H 0.4188 0.5956 0.0245 0.025 Uiso 1 1 calc R . .
C4 C 0.1226(2) 0.59480(8) 0.07822(5) 0.0202(2) Uani 1 1 d . . .
H4 H 0.1540 0.6498 0.0963 0.024 Uiso 1 1 calc R . .
C5 C -0.0802(2) 0.54675(8) 0.09436(6) 0.0225(2) Uani 1 1 d . . .
H5 H -0.1865 0.5684 0.1239 0.027 Uiso 1 1 calc R . .
C6 C -0.1282(2) 0.46641(8) 0.06709(5) 0.0191(2) Uani 1 1 d . . .
H6 H -0.2692 0.4341 0.0777 0.023 Uiso 1 1 calc R . .
C7 C 0.03021(19) 0.33731(7) -0.08929(4) 0.01474(18) Uani 1 1 d . . .
C8 C -0.1334(3) 0.38859(8) -0.12667(5) 0.0240(2) Uani 1 1 d . . .
H8 H -0.2669 0.4176 -0.1090 0.029 Uiso 1 1 calc R . .
C9 C -0.1015(3) 0.39731(10) -0.18976(6) 0.0312(3) Uani 1 1 d . . .
H9 H -0.2141 0.4320 -0.2151 0.037 Uiso 1 1 calc R . .
C10 C 0.0934(3) 0.35577(9) -0.21575(5) 0.0270(3) Uani 1 1 d . . .
H10 H 0.1145 0.3619 -0.2589 0.032 Uiso 1 1 calc R . .
C11 C 0.2575(3) 0.30531(10) -0.17891(6) 0.0282(3) Uani 1 1 d . . .
H11 H 0.3918 0.2771 -0.1968 0.034 Uiso 1 1 calc R . .
C12 C 0.2270(2) 0.29558(9) -0.11560(5) 0.0234(2) Uani 1 1 d . . .
H12 H 0.3397 0.2607 -0.0905 0.028 Uiso 1 1 calc R . .
C13 C 0.1370(2) 0.21195(7) 0.07842(5) 0.01403(18) Uani 1 1 d . . .
H13 H -0.0474 0.2023 0.0787 0.017 Uiso 1 1 calc R . .
C14 C 0.2587(2) 0.12407(7) 0.07553(5) 0.01714(19) Uani 1 1 d . . .
H14 H 0.1884 0.0858 0.0446 0.021 Uiso 1 1 calc R . .
C15 C 0.4492(2) 0.09538(7) 0.11091(5) 0.0176(2) Uani 1 1 d . . .
C16 C 0.6380(3) 0.06128(8) 0.14354(6) 0.0239(2) Uani 1 1 d D . .
H16A H 0.804(3) 0.0686(13) 0.1343(8) 0.029 Uiso 1 1 d D . .
H16B H 0.609(3) 0.0284(11) 0.1784(7) 0.029 Uiso 1 1 d D . .
C17 C 0.2183(2) 0.26286(7) 0.13663(5) 0.01539(19) Uani 1 1 d . . .
C18 C 0.4360(2) 0.31198(8) 0.14007(5) 0.0220(2) Uani 1 1 d . . .
H18 H 0.5396 0.3118 0.1063 0.026 Uiso 1 1 calc R . .
C19 C 0.5032(3) 0.36137(9) 0.19258(6) 0.0251(2) Uani 1 1 d . . .
H19 H 0.6519 0.3948 0.1944 0.030 Uiso 1 1 calc R . .
C20 C 0.3543(3) 0.36195(9) 0.24214(6) 0.0261(2) Uani 1 1 d . . .
H20 H 0.3992 0.3962 0.2777 0.031 Uiso 1 1 calc R . .
C21 C 0.1403(3) 0.31247(11) 0.23950(6) 0.0325(3) Uani 1 1 d . . .
H21 H 0.0386 0.3121 0.2737 0.039 Uiso 1 1 calc R . .
C22 C 0.0723(2) 0.26298(9) 0.18690(6) 0.0258(2) Uani 1 1 d . . .
H22 H -0.0755 0.2291 0.1856 0.031 Uiso 1 1 calc R . .
P2 P 0.82647(6) 0.90797(2) 0.401523(16) 0.02336(7) Uani 1 1 d D . .
O2 O 1.07358(17) 0.87619(6) 0.38426(5) 0.02565(18) Uani 1 1 d . A .
N2 N 0.5988(2) 0.84134(8) 0.37963(5) 0.0261(2) Uani 1 1 d D A .
H2N H 0.442(3) 0.8619(12) 0.3817(8) 0.031 Uiso 1 1 d D . .
C23 C 0.7135(6) 1.00121(19) 0.35405(16) 0.0195(6) Uani 0.511(3) 1 d PD A 1
C24 C 0.9009(5) 1.05611(17) 0.33649(12) 0.0272(6) Uani 0.511(3) 1 d PD A 1
H24 H 1.0712 1.0428 0.3481 0.033 Uiso 0.511(3) 1 calc PR A 1
C25 C 0.8421(6) 1.13063(19) 0.30194(13) 0.0333(7) Uani 0.511(3) 1 d PD A 1
H25 H 0.9710 1.1682 0.2908 0.040 Uiso 0.511(3) 1 calc PR A 1
C26 C 0.5957(6) 1.1487(2) 0.28437(15) 0.0346(7) Uani 0.511(3) 1 d PD A 1
H26 H 0.5545 1.1999 0.2619 0.042 Uiso 0.511(3) 1 calc PR A 1
C27 C 0.4066(8) 1.0935(2) 0.29899(15) 0.0367(7) Uani 0.511(3) 1 d PD A 1
H27 H 0.2375 1.1056 0.2854 0.044 Uiso 0.511(3) 1 calc PR A 1
C28 C 0.4660(7) 1.0201(2) 0.33370(14) 0.0307(6) Uani 0.511(3) 1 d PD A 1
H28 H 0.3362 0.9822 0.3437 0.037 Uiso 0.511(3) 1 calc PR A 1
C23X C 0.7531(6) 1.0141(2) 0.37652(18) 0.0213(6) Uani 0.489(3) 1 d PD A 2
C24X C 0.8601(6) 1.08650(19) 0.40577(16) 0.0332(7) Uani 0.489(3) 1 d PD A 2
H24X H 0.9707 1.0800 0.4421 0.040 Uiso 0.489(3) 1 calc PR A 2
C25X C 0.8064(7) 1.1686(2) 0.3822(2) 0.0433(9) Uani 0.489(3) 1 d PD A 2
H25X H 0.8789 1.2178 0.4025 0.052 Uiso 0.489(3) 1 calc PR A 2
C26X C 0.6456(7) 1.1778(2) 0.32868(18) 0.0410(9) Uani 0.489(3) 1 d PD A 2
H26X H 0.6088 1.2336 0.3125 0.049 Uiso 0.489(3) 1 calc PR A 2
C27X C 0.5399(9) 1.1073(3) 0.29916(16) 0.0372(8) Uani 0.489(3) 1 d PD A 2
H27X H 0.4297 1.1142 0.2628 0.045 Uiso 0.489(3) 1 calc PR A 2
C28X C 0.5950(8) 1.0241(2) 0.32271(15) 0.0314(7) Uani 0.489(3) 1 d PD A 2
H28X H 0.5242 0.9751 0.3018 0.038 Uiso 0.489(3) 1 calc PR A 2
C29 C 0.854(2) 0.9220(10) 0.4860(3) 0.0237(14) Uani 0.479(13) 1 d PD A 1
C30 C 1.0756(13) 0.8982(4) 0.5257(3) 0.0333(11) Uani 0.479(13) 1 d PD A 1
H30 H 1.2143 0.8736 0.5073 0.040 Uiso 0.479(13) 1 calc PR A 1
C31 C 1.0900(14) 0.9106(3) 0.5895(2) 0.0395(13) Uani 0.479(13) 1 d PD A 1
H31 H 1.2346 0.8918 0.6140 0.047 Uiso 0.479(13) 1 calc PR A 1
C32 C 0.898(2) 0.9496(7) 0.6180(3) 0.0409(17) Uani 0.479(13) 1 d PD A 1
H32 H 0.9129 0.9587 0.6617 0.049 Uiso 0.479(13) 1 calc PR A 1
C33 C 0.6855(10) 0.9754(5) 0.5833(3) 0.0395(14) Uani 0.479(13) 1 d PD A 1
H33 H 0.5556 1.0039 0.6027 0.047 Uiso 0.479(13) 1 calc PR A 1
C34 C 0.6611(7) 0.9595(4) 0.5198(3) 0.0341(11) Uani 0.479(13) 1 d PD A 1
H34 H 0.5075 0.9744 0.4974 0.041 Uiso 0.479(13) 1 calc PR A 1
C29X C 0.827(2) 0.9344(10) 0.4820(3) 0.031(2) Uani 0.521(13) 1 d PD A 2
C30X C 0.9987(13) 0.8913(5) 0.5190(2) 0.0397(14) Uani 0.521(13) 1 d PD A 2
H30X H 1.1113 0.8514 0.5029 0.048 Uiso 0.521(13) 1 calc PR A 2
C31X C 1.0002(13) 0.9089(6) 0.5825(3) 0.068(2) Uani 0.521(13) 1 d PD A 2
H31X H 1.1179 0.8802 0.6105 0.081 Uiso 0.521(13) 1 calc PR A 2
C32X C 0.8387(16) 0.9657(7) 0.6053(4) 0.0426(18) Uani 0.521(13) 1 d PD A 2
H32X H 0.8437 0.9768 0.6487 0.051 Uiso 0.521(13) 1 calc PR A 2
C33X C 0.6683(10) 1.0068(4) 0.5651(3) 0.0507(13) Uani 0.521(13) 1 d PD A 2
H33X H 0.5551 1.0471 0.5805 0.061 Uiso 0.521(13) 1 calc PR A 2
C34X C 0.6600(8) 0.9903(4) 0.5024(3) 0.0387(11) Uani 0.521(13) 1 d PD A 2
H34X H 0.5397 1.0174 0.4742 0.046 Uiso 0.521(13) 1 calc PR A 2
C35 C 0.6320(3) 0.74970(9) 0.39303(7) 0.0309(3) Uani 1 1 d D . .
H35 H 0.792(4) 0.7361(14) 0.3975(10) 0.037 Uiso 1 1 d . . .
C36 C 0.4433(8) 0.7344(3) 0.44731(16) 0.0269(7) Uani 0.487(4) 1 d PD A 1
H36 H 0.2695 0.7309 0.4350 0.032 Uiso 0.487(4) 1 calc PR A 1
C37 C 0.5111(6) 0.72636(19) 0.50684(14) 0.0320(7) Uani 0.487(4) 1 d PD A 1
C38 C 0.5720(8) 0.7234(3) 0.56456(18) 0.0446(9) Uani 0.487(4) 1 d PD A 1
H38A H 0.593(9) 0.6664(17) 0.580(2) 0.054 Uiso 0.487(4) 1 d PD A 1
H38B H 0.574(9) 0.771(2) 0.5927(19) 0.054 Uiso 0.487(4) 1 d PD A 1
C36X C 0.5291(9) 0.7124(3) 0.44803(17) 0.0315(8) Uani 0.513(4) 1 d PD A 2
H36X H 0.3524 0.7084 0.4486 0.038 Uiso 0.513(4) 1 calc PR A 2
C37X C 0.6619(6) 0.6859(2) 0.49396(13) 0.0338(8) Uani 0.513(4) 1 d PD A 2
C38X C 0.8149(10) 0.6534(3) 0.5381(2) 0.0614(13) Uani 0.513(4) 1 d PD A 2
H38C H 0.903(9) 0.599(2) 0.537(3) 0.074 Uiso 0.513(4) 1 d PD A 2
H38D H 0.856(10) 0.694(3) 0.571(2) 0.074 Uiso 0.513(4) 1 d PD A 2
C39 C 0.5608(2) 0.69444(9) 0.33627(6) 0.0250(2) Uani 1 1 d . A .
C40 C 0.7140(3) 0.62725(10) 0.32082(7) 0.0312(3) Uani 1 1 d . . .
H40 H 0.8658 0.6167 0.3454 0.037 Uiso 1 1 calc R A .
C41 C 0.6484(3) 0.57542(10) 0.27007(8) 0.0342(3) Uani 1 1 d . A .
H41 H 0.7557 0.5298 0.2599 0.041 Uiso 1 1 calc R . .
C42 C 0.4270(3) 0.58978(10) 0.23406(7) 0.0293(3) Uani 1 1 d . . .
H42 H 0.3808 0.5539 0.1994 0.035 Uiso 1 1 calc R A .
C43 C 0.2731(3) 0.65726(10) 0.24923(6) 0.0285(3) Uani 1 1 d . A .
H43 H 0.1214 0.6677 0.2246 0.034 Uiso 1 1 calc R . .
C44 C 0.3392(3) 0.70968(10) 0.30022(6) 0.0274(3) Uani 1 1 d . . .
H44 H 0.2330 0.7557 0.3103 0.033 Uiso 1 1 calc R A .

loop_
_atom_site_aniso_label
_atom_site_aniso_U_11
_atom_site_aniso_U_22
_atom_site_aniso_U_33
_atom_site_aniso_U_23
_atom_site_aniso_U_13
_atom_site_aniso_U_12
P1 0.01088(10) 0.01316(11) 0.01231(10) 0.00154(9) 0.00210(8) 0.00026(9)
O1 0.0119(3) 0.0196(4) 0.0185(3) 0.0019(3) 0.0028(3) -0.0012(3)
N1 0.0112(4) 0.0151(4) 0.0151(4) 0.0038(3) 0.0026(3) 0.0016(3)
C1 0.0152(4) 0.0130(4) 0.0132(4) 0.0012(3) 0.0015(3) 0.0008(3)
C2 0.0150(5) 0.0198(5) 0.0205(5) -0.0011(4) 0.0043(4) -0.0014(4)
C3 0.0196(5) 0.0195(5) 0.0231(5) -0.0006(4) 0.0015(4) -0.0031(4)
C4 0.0242(6) 0.0162(5) 0.0198(5) -0.0020(4) -0.0016(4) 0.0008(4)
C5 0.0272(6) 0.0204(5) 0.0209(5) -0.0035(4) 0.0076(4) 0.0018(4)
C6 0.0206(5) 0.0185(5) 0.0192(5) -0.0003(4) 0.0074(4) -0.0003(4)
C7 0.0164(4) 0.0148(5) 0.0130(4) -0.0001(3) 0.0013(3) -0.0034(4)
C8 0.0294(6) 0.0241(6) 0.0183(5) 0.0030(4) 0.0001(4) 0.0052(5)
C9 0.0443(8) 0.0299(7) 0.0183(5) 0.0069(5) -0.0035(5) 0.0019(6)
C10 0.0395(7) 0.0283(6) 0.0134(4) -0.0004(4) 0.0035(4) -0.0138(5)
C11 0.0275(6) 0.0400(7) 0.0184(5) -0.0051(5) 0.0089(4) -0.0040(5)
C12 0.0212(5) 0.0329(6) 0.0163(5) -0.0006(4) 0.0038(4) 0.0043(5)
C13 0.0140(4) 0.0134(4) 0.0147(4) 0.0019(3) 0.0018(3) 0.0000(3)
C14 0.0209(5) 0.0124(4) 0.0180(5) -0.0004(3) 0.0005(4) -0.0002(4)
C15 0.0223(5) 0.0119(4) 0.0189(5) 0.0001(4) 0.0043(4) 0.0000(4)
C16 0.0253(6) 0.0201(6) 0.0256(6) 0.0014(4) -0.0012(4) 0.0028(4)
C17 0.0166(5) 0.0139(4) 0.0160(4) 0.0012(3) 0.0030(4) 0.0031(4)
C18 0.0267(5) 0.0210(6) 0.0190(5) -0.0025(4) 0.0063(4) -0.0057(4)
C19 0.0305(6) 0.0225(5) 0.0225(5) -0.0043(4) 0.0037(4) -0.0070(5)
C20 0.0328(6) 0.0255(6) 0.0200(5) -0.0070(5) 0.0028(4) 0.0018(5)
C21 0.0305(6) 0.0463(9) 0.0223(5) -0.0102(5) 0.0122(5) -0.0030(6)
C22 0.0209(5) 0.0350(7) 0.0224(5) -0.0053(5) 0.0082(4) -0.0042(5)
P2 0.02071(14) 0.01710(13) 0.03395(16) -0.00012(12) 0.01285(11) 0.00006(11)
O2 0.0200(4) 0.0252(4) 0.0330(5) -0.0046(4) 0.0105(3) 0.0002(3)
N2 0.0185(4) 0.0293(6) 0.0307(5) 0.0037(4) 0.0039(4) -0.0003(4)
C23 0.0233(14) 0.0179(12) 0.0175(14) -0.0034(11) 0.0039(12) -0.0022(10)
C24 0.0313(13) 0.0252(12) 0.0248(11) 0.0009(9) 0.0008(9) -0.0060(10)
C25 0.0461(16) 0.0280(13) 0.0261(12) 0.0056(10) 0.0032(11) -0.0102(12)
C26 0.0471(18) 0.0291(15) 0.0288(14) 0.0074(12) 0.0093(12) 0.0026(13)
C27 0.0359(18) 0.0422(18) 0.0324(15) 0.0047(12) 0.0053(14) 0.0038(16)
C28 0.0301(16) 0.0343(14) 0.0283(13) 0.0063(11) 0.0065(12) 0.0044(12)
C23X 0.0220(14) 0.0221(15) 0.0197(15) 0.0007(12) 0.0010(12) 0.0006(10)
C24X 0.0342(15) 0.0232(13) 0.0418(16) 0.0073(11) -0.0006(12) -0.0039(11)
C25X 0.0457(19) 0.0246(14) 0.059(2) 0.0128(14) 0.0041(16) -0.0027(13)
C26X 0.0375(17) 0.0338(16) 0.053(2) 0.0216(15) 0.0097(14) 0.0068(13)
C27X 0.039(2) 0.042(2) 0.0302(15) 0.0179(15) 0.0041(15) 0.0085(17)
C28X 0.0288(17) 0.0407(17) 0.0253(14) 0.0042(12) 0.0048(14) 0.0076(13)
C29 0.025(3) 0.011(3) 0.037(2) -0.0072(15) 0.0198(18) -0.0026(16)
C30 0.028(3) 0.0381(19) 0.0323(19) 0.0020(14) -0.0089(18) -0.004(2)
C31 0.043(3) 0.052(2) 0.0225(16) 0.0035(14) -0.0078(18) -0.006(2)
C32 0.061(5) 0.043(3) 0.018(2) -0.006(2) 0.006(2) -0.029(3)
C33 0.055(3) 0.040(3) 0.026(2) -0.004(2) 0.0200(19) -0.001(2)
C34 0.0374(17) 0.037(2) 0.0288(19) 0.0078(18) 0.0113(14) 0.0088(15)
C29X 0.030(3) 0.021(5) 0.043(3) -0.015(2) 0.0131(18) -0.008(2)
C30X 0.029(3) 0.069(3) 0.0217(17) -0.0034(17) 0.0040(18) 0.015(3)
C31X 0.031(3) 0.141(6) 0.030(2) 0.007(3) -0.0040(18) 0.014(3)
C32X 0.052(4) 0.054(4) 0.023(3) -0.013(3) 0.013(3) -0.027(3)
C33X 0.097(3) 0.027(2) 0.033(2) 0.0022(17) 0.036(2) 0.012(2)
C34X 0.058(2) 0.034(2) 0.0259(19) -0.0026(16) 0.0166(15) 0.0169(17)
C35 0.0320(7) 0.0261(6) 0.0325(7) 0.0093(5) -0.0114(5) -0.0084(5)
C36 0.039(2) 0.0186(16) 0.0224(13) 0.0084(11) -0.0043(13) -0.0016(13)
C37 0.0384(16) 0.0221(13) 0.0353(15) 0.0039(10) 0.0012(12) -0.0024(11)
C38 0.053(2) 0.0418(19) 0.0400(18) 0.0024(14) 0.0099(15) 0.0003(16)
C36X 0.039(2) 0.0247(18) 0.0296(15) 0.0066(12) -0.0043(14) 0.0029(14)
C37X 0.0389(16) 0.0416(16) 0.0206(12) 0.0043(11) 0.0005(10) -0.0047(13)
C38X 0.076(3) 0.064(3) 0.041(2) 0.0175(18) -0.0107(19) 0.013(2)
C39 0.0236(6) 0.0267(6) 0.0243(5) 0.0085(5) -0.0006(4) -0.0050(5)
C40 0.0221(6) 0.0312(7) 0.0393(7) 0.0118(6) -0.0038(5) 0.0012(5)
C41 0.0309(7) 0.0301(7) 0.0417(8) 0.0076(6) 0.0037(6) 0.0069(6)
C42 0.0316(7) 0.0295(7) 0.0269(6) 0.0040(5) 0.0023(5) 0.0007(5)
C43 0.0246(6) 0.0363(7) 0.0241(6) 0.0024(5) -0.0011(5) 0.0024(5)
C44 0.0239(6) 0.0343(7) 0.0238(6) 0.0012(5) 0.0013(5) 0.0040(5)

loop_
_atom_type_symbol
_atom_type_description
_atom_type_scat_dispersion_real
_atom_type_scat_dispersion_imag
_atom_type_scat_source
C C 0.0033 0.0016 'International Tables Vol C Tables 4.2.6.8 and 6.1.1.4'
H H 0.0000 0.0000 'International Tables Vol C Tables 4.2.6.8 and 6.1.1.4'
N N 0.0061 0.0033 'International Tables Vol C Tables 4.2.6.8 and 6.1.1.4'
O O 0.0106 0.0060 'International Tables Vol C Tables 4.2.6.8 and 6.1.1.4'
P P 0.1023 0.0942 'International Tables Vol C Tables 4.2.6.8 and 6.1.1.4'

loop_
_geom_angle_atom_site_label_1
_geom_angle_atom_site_label_2
_geom_angle_atom_site_label_3
_geom_angle
O1 P1 N1 111.70(5)
O1 P1 C7 114.31(5)
N1 P1 C7 104.42(5)
O1 P1 C1 110.15(5)
N1 P1 C1 110.70(5)
C7 P1 C1 105.27(5)
C13 N1 P1 119.56(7)
C13 N1 H1N 113.9(10)
P1 N1 H1N 117.5(11)
C6 C1 C2 119.04(10)
C6 C1 P1 119.77(8)
C2 C1 P1 121.18(8)
C3 C2 C1 120.35(10)
C3 C2 H2 119.8
C1 C2 H2 119.8
C4 C3 C2 120.13(11)
C4 C3 H3 119.9
C2 C3 H3 119.9
C5 C4 C3 120.01(11)
C5 C4 H4 120.0
C3 C4 H4 120.0
C4 C5 C6 119.96(11)
C4 C5 H5 120.0
C6 C5 H5 120.0
C1 C6 C5 120.50(11)
C1 C6 H6 119.7
C5 C6 H6 119.7
C8 C7 C12 119.46(10)
C8 C7 P1 116.89(9)
C12 C7 P1 123.64(8)
C9 C8 C7 120.11(12)
C9 C8 H8 119.9
C7 C8 H8 119.9
C10 C9 C8 120.33(12)
C10 C9 H9 119.8
C8 C9 H9 119.8
C11 C10 C9 119.90(11)
C11 C10 H10 120.0
C9 C10 H10 120.0
C10 C11 C12 120.40(12)
C10 C11 H11 119.8
C12 C11 H11 119.8
C7 C12 C11 119.80(11)
C7 C12 H12 120.1
C11 C12 H12 120.1
N1 C13 C14 107.65(9)
N1 C13 C17 113.66(8)
C14 C13 C17 114.01(9)
N1 C13 H13 107.0
C14 C13 H13 107.0
C17 C13 H13 107.0
C15 C14 C13 127.09(10)
C15 C14 H14 116.5
C13 C14 H14 116.5
C16 C15 C14 175.48(12)
C15 C16 H16A 123.3(12)
C15 C16 H16B 119.3(12)
H16A C16 H16B 117.4(16)
C22 C17 C18 118.65(10)
C22 C17 C13 120.28(10)
C18 C17 C13 121.04(9)
C17 C18 C19 120.60(11)
C17 C18 H18 119.7
C19 C18 H18 119.7
C20 C19 C18 120.27(12)
C20 C19 H19 119.9
C18 C19 H19 119.9
C21 C20 C19 119.49(11)
C21 C20 H20 120.3
C19 C20 H20 120.3
C20 C21 C22 120.36(12)
C20 C21 H21 119.8
C22 C21 H21 119.8
C17 C22 C21 120.60(12)
C17 C22 H22 119.7
C21 C22 H22 119.7
O2 P2 N2 111.96(6)
O2 P2 C29 106.6(3)
N2 P2 C29 111.2(6)
O2 P2 C23 112.41(11)
N2 P2 C23 97.59(12)
C29 P2 C23 117.0(5)
C35 N2 P2 118.83(9)
C35 N2 H2N 115.8(12)
P2 N2 H2N 115.8(12)
C24 C23 C28 118.2(3)
C24 C23 P2 114.8(2)
C28 C23 P2 127.0(2)
C23 C24 C25 121.0(3)
C23 C24 H24 119.5
C25 C24 H24 119.5
C26 C25 C24 119.2(3)
C26 C25 H25 120.4
C24 C25 H25 120.4
C25 C26 C27 121.0(3)
C25 C26 H26 119.5
C27 C26 H26 119.5
C26 C27 C28 119.5(4)
C26 C27 H27 120.2
C28 C27 H27 120.2
C27 C28 C23 121.0(4)
C27 C28 H28 119.5
C23 C28 H28 119.5
C34 C29 C30 113.0(5)
C34 C29 P2 123.4(6)
C30 C29 P2 123.6(6)
C31 C30 C29 121.9(5)
C31 C30 H30 119.1
C29 C30 H30 119.1
C32 C31 C30 121.2(5)
C32 C31 H31 119.4
C30 C31 H31 119.4
C33 C32 C31 120.1(6)
C33 C32 H32 120.0
C31 C32 H32 120.0
C32 C33 C34 119.8(5)
C32 C33 H33 120.1
C34 C33 H33 120.1
C33 C34 C29 123.9(5)
C33 C34 H34 118.1
C29 C34 H34 118.1
N2 C35 C39 111.90(11)
N2 C35 C36 102.27(19)
C39 C35 C36 111.49(17)
N2 C35 H35 111.0(14)
C39 C35 H35 97.7(14)
C36 C35 H35 122.8(14)
C37 C36 C35 125.4(3)
C37 C36 H36 117.3
C35 C36 H36 117.3
C38 C37 C36 176.5(4)
C37 C38 H38A 114(3)
C37 C38 H38B 126(3)
H38A C38 H38B 120(4)
C37 C38 H38D 105.7(16)
H38A C38 H38D 67(4)
H38B C38 H38D 102(3)
C40 C39 C44 119.41(13)
C40 C39 C35 120.26(12)
C44 C39 C35 120.31(13)
C41 C40 C39 120.77(13)
C41 C40 H40 119.6
C39 C40 H40 119.6
C40 C41 C42 120.24(14)
C40 C41 H41 119.9
C42 C41 H41 119.9
C41 C42 C43 119.21(14)
C41 C42 H42 120.4
C43 C42 H42 120.4
C42 C43 C44 120.62(13)
C42 C43 H43 119.7
C44 C43 H43 119.7
C39 C44 C43 119.74(13)
C39 C44 H44 120.1
C43 C44 H44 120.1

loop_
_geom_bond_atom_site_label_1
_geom_bond_atom_site_label_2
_geom_bond_distance
P1 O1 1.4887(8)
P1 N1 1.6541(9)
P1 C7 1.8005(10)
P1 C1 1.8133(11)
N1 C13 1.4743(13)
N1 H1N 0.871(13)
C1 C6 1.3951(15)
C1 C2 1.3961(15)
C2 C3 1.3944(16)
C2 H2 0.9500
C3 C4 1.3889(17)
C3 H3 0.9500
C4 C5 1.3857(18)
C4 H4 0.9500
C5 C6 1.3968(16)
C5 H5 0.9500
C6 H6 0.9500
C7 C8 1.3949(15)
C7 C12 1.3958(15)
C8 C9 1.3914(17)
C8 H8 0.9500
C9 C10 1.384(2)
C9 H9 0.9500
C10 C11 1.383(2)
C10 H10 0.9500
C11 C12 1.3962(16)
C11 H11 0.9500
C12 H12 0.9500
C13 C14 1.5184(15)
C13 C17 1.5194(15)
C13 H13 1.0000
C14 C15 1.3048(16)
C14 H14 0.9500
C15 C16 1.3003(16)
C16 H16A 0.931(14)
C16 H16B 0.932(14)
C17 C22 1.3859(16)
C17 C18 1.3916(16)
C18 C19 1.3927(16)
C18 H18 0.9500
C19 C20 1.3829(18)
C19 H19 0.9500
C20 C21 1.379(2)
C20 H20 0.9500
C21 C22 1.3960(18)
C21 H21 0.9500
C22 H22 0.9500
P2 O2 1.4878(9)
P2 N2 1.6421(12)
P2 C29 1.830(5)
P2 C23 1.850(3)
N2 C35 1.4630(18)
N2 H2N 0.904(14)
C23 C24 1.393(4)
C23 C28 1.396(5)
C24 C25 1.401(4)
C24 H24 0.9500
C25 C26 1.374(5)
C25 H25 0.9500
C26 C27 1.384(5)
C26 H26 0.9500
C27 C28 1.388(4)
C27 H27 0.9500
C28 H28 0.9500
C29 C34 1.434(8)
C29 C30 1.458(9)
C30 C31 1.386(7)
C30 H30 0.9500
C31 C32 1.380(10)
C31 H31 0.9500
C32 C33 1.373(8)
C32 H32 0.9500
C33 C34 1.389(6)
C33 H33 0.9500
C34 H34 0.9500
C35 C39 1.520(2)
C35 C36 1.623(4)
C35 H35 0.88(2)
C36 C37 1.313(4)
C36 H36 0.9500
C37 C38 1.263(5)
C38 H38A 0.95(2)
C38 H38B 0.96(2)
C39 C40 1.386(2)
C39 C44 1.3883(18)
C40 C41 1.383(2)
C40 H40 0.9500
C41 C42 1.385(2)
C41 H41 0.9500
C42 C43 1.390(2)
C42 H42 0.9500
C43 C44 1.393(2)
C43 H43 0.9500
C44 H44 0.9500

loop_
_geom_hbond_atom_site_label_D
_geom_hbond_atom_site_label_H
_geom_hbond_atom_site_label_A
_geom_hbond_distance_DH
_geom_hbond_distance_HA
_geom_hbond_distance_DA
_geom_hbond_angle_DHA
_geom_hbond_site_symmetry_A
N1 H1N O1 0.871(13) 2.104(13) 2.9751(12) 177.4(16) 1_655
N2 H2N O2 0.904(14) 1.992(15) 2.8755(14) 165.6(18) 1_455

loop_
_geom_torsion_atom_site_label_1
_geom_torsion_atom_site_label_2
_geom_torsion_atom_site_label_3
_geom_torsion_atom_site_label_4
_geom_torsion
O1 P1 N1 C13 -36.01(9)
C7 P1 N1 C13 -160.05(8)
C1 P1 N1 C13 87.13(9)
O1 P1 C1 C6 16.16(10)
N1 P1 C1 C6 -107.88(9)
C7 P1 C1 C6 139.85(9)
O1 P1 C1 C2 -165.21(8)
N1 P1 C1 C2 70.76(10)
C7 P1 C1 C2 -41.52(10)
C6 C1 C2 C3 -0.66(16)
P1 C1 C2 C3 -179.31(9)
C1 C2 C3 C4 0.95(17)
C2 C3 C4 C5 -0.16(18)
C3 C4 C5 C6 -0.90(18)
C2 C1 C6 C5 -0.41(16)
P1 C1 C6 C5 178.26(9)
C4 C5 C6 C1 1.19(18)
O1 P1 C7 C8 53.15(11)
N1 P1 C7 C8 175.50(9)
C1 P1 C7 C8 -67.85(10)
O1 P1 C7 C12 -125.63(10)
N1 P1 C7 C12 -3.28(11)
C1 P1 C7 C12 113.37(10)
C12 C7 C8 C9 0.55(18)
P1 C7 C8 C9 -178.29(10)
C7 C8 C9 C10 -0.5(2)
C8 C9 C10 C11 0.0(2)
C9 C10 C11 C12 0.3(2)
C8 C7 C12 C11 -0.20(18)
P1 C7 C12 C11 178.55(10)
C10 C11 C12 C7 -0.2(2)
P1 N1 C13 C14 149.02(8)
P1 N1 C13 C17 -83.71(10)
N1 C13 C14 C15 114.57(13)
C17 C13 C14 C15 -12.49(17)
N1 C13 C17 C22 138.94(11)
C14 C13 C17 C22 -97.18(13)
N1 C13 C17 C18 -39.29(14)
C14 C13 C17 C18 84.59(13)
C22 C17 C18 C19 -1.08(18)
C13 C17 C18 C19 177.18(11)
C17 C18 C19 C20 0.2(2)
C18 C19 C20 C21 0.7(2)
C19 C20 C21 C22 -0.8(2)
C18 C17 C22 C21 1.00(19)
C13 C17 C22 C21 -177.27(12)
C20 C21 C22 C17 -0.1(2)
O2 P2 N2 C35 47.22(13)
C29 P2 N2 C35 -71.9(4)
C23 P2 N2 C35 165.15(14)
O2 P2 C23 C24 -33.6(3)
N2 P2 C23 C24 -151.2(2)
C23X P2 C23 C24 66.9(6)
C29X P2 C23 C24 92.4(6)
C29 P2 C23 C24 90.2(6)
O2 P2 C23 C28 144.9(3)
N2 P2 C23 C28 27.3(3)
C29 P2 C23 C28 -91.2(6)
C28 C23 C24 C25 3.1(5)
P2 C23 C24 C25 -178.2(2)
C23 C24 C25 C26 -1.1(4)
C24 C25 C26 C27 -1.6(5)
C25 C26 C27 C28 2.2(5)
C26 C27 C28 C23 0.0(5)
C24 C23 C28 C27 -2.6(5)
P2 C23 C28 C27 178.9(3)
O2 P2 C29 C34 174.0(11)
N2 P2 C29 C34 -63.7(14)
C23 P2 C29 C34 47.2(15)
O2 P2 C29 C30 -4.5(14)
N2 P2 C29 C30 117.8(12)
C23 P2 C29 C30 -131.3(11)
C34 C29 C30 C31 0.8(17)
P2 C29 C30 C31 179.5(8)
C29 C30 C31 C32 -2.9(13)
C30 C31 C32 C33 1.4(12)
C31 C32 C33 C34 2.1(12)
C32 C33 C34 C29 -4.3(12)
C30 C29 C34 C33 2.7(17)
P2 C29 C34 C33 -175.9(7)
P2 N2 C35 C39 -131.93(11)
P2 N2 C35 C36 108.63(17)
N2 C35 C36 C37 -103.3(4)
C39 C35 C36 C37 137.0(3)
N2 C35 C39 C40 134.84(14)
C36 C35 C39 C40 -111.3(2)
N2 C35 C39 C44 -46.53(18)
C36 C35 C39 C44 67.3(2)
C44 C39 C40 C41 0.0(2)
C35 C39 C40 C41 178.60(13)
C39 C40 C41 C42 -0.4(2)
C40 C41 C42 C43 0.6(2)
C41 C42 C43 C44 -0.4(2)
C40 C39 C44 C43 0.2(2)
C35 C39 C44 C43 -178.42(13)
C42 C43 C44 C39 0.0(2)
